data_7160300
loop_
_publ_author_name
'Roy, Anik'
'Dutta, Ranjan'
'Halder, Dibakar'
'Mandal, Koushik'
'Kundu, Somenath'
'Hossain, Maidul'
'Saha, Indrajit'
'Lee, Chang-Hee'

_publ_section_title
;
 Submicromolar Fluorescence &#x2018;Turn-on&#x2019; Detection of Fluoride
 Anion Using meso-(tetra-Aryl) Calix[4]pyrrole
;
_journal_name_full 'Organic &amp; Biomolecular Chemistry'
_journal_paper_doi 10.1039/D4OB01708K
_journal_year 2025
_chemical_formula_moiety 'C49 H44 Cs F4 N4 O, F'
_chemical_formula_sum 'C49 H44 Cs F5 N4 O'
_chemical_formula_weight 932.79
_space_group_crystal_system monoclinic
_space_group_IT_number 11
_space_group_name_Hall '-P 2yb'
_space_group_name_H-M_alt 'P 1 21/m 1'
_atom_sites_solution_hydrogens mixed
_audit_creation_date 2024-06-24
_audit_creation_method
;
Olex2 1.5
(compiled 2024.02.16 svn.r378c4104 for OlexSys, GUI svn.r6928)
;
_audit_update_record
;
2024-09-27 deposited with the CCDC.	2024-12-16 downloaded from the CCDC.
;
_cell_angle_alpha 90
_cell_angle_beta 91.6420(10)
_cell_angle_gamma 90
_cell_formula_units_Z 2
_cell_length_a 9.6024(3)
_cell_length_b 17.3934(5)
_cell_length_c 12.9275(4)
_cell_measurement_reflns_used 8704
_cell_measurement_temperature 281(2)
_cell_measurement_theta_max 20.22
_cell_measurement_theta_min 2.42
_cell_volume 2158.24(11)
_computing_cell_refinement 'SAINT V8.40B (?, 2016)'
_computing_data_reduction 'SAINT V8.40B (?, 2016)'
_computing_molecular_graphics 'Olex2 1.5 (Dolomanov et al., 2009)'
_computing_publication_material 'Olex2 1.5 (Dolomanov et al., 2009)'
_computing_structure_refinement 'XL  (Sheldrick, 2008)'
_computing_structure_solution 'SHELXT 2018/2 (Sheldrick, 2018)'
_diffrn_ambient_temperature 281.00
_diffrn_detector 'Bruker APEX2 area detector'
_diffrn_detector_area_resol_mean 7.9
_diffrn_detector_type 'CCD area detector'
_diffrn_measured_fraction_theta_full 0.999
_diffrn_measured_fraction_theta_max 0.999
_diffrn_measurement_device 'three-circle diffractometer'
_diffrn_measurement_device_type 'Bruker SMART APEX2 area detector'
_diffrn_measurement_method '\w and \f scans'
_diffrn_radiation_monochromator 'mirror optics'
_diffrn_radiation_probe x-ray
_diffrn_radiation_type MoK\a
_diffrn_radiation_wavelength 0.71073
_diffrn_reflns_av_R_equivalents 0.1018
_diffrn_reflns_av_unetI/netI 0.0913
_diffrn_reflns_Laue_measured_fraction_full 0.999
_diffrn_reflns_Laue_measured_fraction_max 0.999
_diffrn_reflns_limit_h_max 11
_diffrn_reflns_limit_h_min -11
_diffrn_reflns_limit_k_max 20
_diffrn_reflns_limit_k_min -19
_diffrn_reflns_limit_l_max 15
_diffrn_reflns_limit_l_min -15
_diffrn_reflns_number 39435
_diffrn_reflns_point_group_measured_fraction_full 0.999
_diffrn_reflns_point_group_measured_fraction_max 0.999
_diffrn_reflns_theta_full 25.242
_diffrn_reflns_theta_max 25.366
_diffrn_reflns_theta_min 2.122
_diffrn_source 'microfocus sealed X-ray tube'
_diffrn_source_current 20.0
_diffrn_source_power 1.0
_diffrn_source_type 'Incoatec I\ms'
_diffrn_source_voltage 50.0
_diffrn_standards_number 0
_exptl_absorpt_coefficient_mu 0.921
_exptl_absorpt_correction_T_max 0.5619
_exptl_absorpt_correction_T_min 0.5149
_exptl_absorpt_correction_type multi-scan
_exptl_absorpt_process_details
;
SADABS-2016/2 (Bruker,2016/2) was used for absorption correction.
wR2(int) was 0.0779 before and 0.0635 after correction.
The Ratio of minimum to maximum transmission is 0.9164.
The \l/2 correction factor is Not present.
;
_exptl_crystal_colour 'clear light colourless'
_exptl_crystal_colour_lustre clear
_exptl_crystal_colour_modifier light
_exptl_crystal_colour_primary colourless
_exptl_crystal_density_diffrn 1.435
_exptl_crystal_description needle
_exptl_crystal_F_000 948
_exptl_crystal_size_max 0.6
_exptl_crystal_size_mid 0.3
_exptl_crystal_size_min 0.1
_refine_diff_density_max 1.060
_refine_diff_density_min -0.801
_refine_diff_density_rms 0.091
_refine_ls_extinction_method none
_refine_ls_goodness_of_fit_ref 1.075
_refine_ls_hydrogen_treatment mixed
_refine_ls_matrix_type full
_refine_ls_number_parameters 303
_refine_ls_number_reflns 4105
_refine_ls_number_restraints 0
_refine_ls_restrained_S_all 1.075
_refine_ls_R_factor_all 0.1383
_refine_ls_R_factor_gt 0.0722
_refine_ls_shift/su_max 0.000
_refine_ls_shift/su_mean 0.000
_refine_ls_structure_factor_coef Fsqd
_refine_ls_weighting_details 'w=1/[\s^2^(Fo^2^)+(0.0615P)^2^+4.7449P] where P=(Fo^2^+2Fc^2^)/3'
_refine_ls_weighting_scheme calc
_refine_ls_wR_factor_gt 0.1424
_refine_ls_wR_factor_ref 0.1612
_reflns_Friedel_coverage 0.000
_reflns_number_gt 2501
_reflns_number_total 4105
_reflns_threshold_expression 'I > 2\s(I)'
_cod_data_source_file d4ob01708k2.cif
_cod_data_source_block final2_a
_cod_database_code 7160300
_shelx_shelxl_version_number 2016/6
_shelx_space_group_comment
;
The symmetry employed for this shelxl refinement is uniquely defined
by the following loop, which should always be used as a source of
symmetry information in preference to the above space-group names.
They are only intended as comments.
;
_olex2_refinement_description
;
1. Fixed Uiso
 At 1.2 times of:
  All N(H) groups, H24 of C24, H15 of C15, H6 of C6, H3 of C3, H7 of C7, H18
  of C18, H11 of C11, H12 of C12, H25 of C25, H2A of C2, H14 of C14, H19 of C19
 At 1.5 times of:
  All C(H,H,H) groups, H30B of C30, All O(H) groups
2. Others
 Fixed Sof: H21A(0.5) H21B(0.5) H21C(0.5) H29A(0.5) H29B(0.5) H29C(0.5)
3.a Ternary CH refined with riding coordinates:
 N1(H1A), N2(H2)
3.b Aromatic/amide H refined with riding coordinates:
 C2(H2A), C3(H3), C6(H6), C7(H7), C11(H11), C12(H12), C14(H14), C15(H15),
 C18(H18), C19(H19), C24(H24), C25(H25)
3.c Idealised Me refined as rotating group:
 C21(H21A,H21B,H21C), C27(H27A,H27B,H27C), C29(H29A,H29B,H29C)
;
_olex2_submission_special_instructions 'No special instructions were received'

loop_
_space_group_symop_operation_xyz
'x, y, z'
'-x, y+1/2, -z'
'-x, -y, -z'
'x, -y-1/2, z'

loop_
_atom_site_label
_atom_site_type_symbol
_atom_site_fract_x
_atom_site_fract_y
_atom_site_fract_z
_atom_site_U_iso_or_equiv
_atom_site_adp_type
_atom_site_occupancy
_atom_site_site_symmetry_order
_atom_site_calc_flag
_atom_site_refinement_flags_posn
_atom_site_refinement_flags_adp
_atom_site_refinement_flags_occupancy
_atom_site_disorder_assembly
_atom_site_disorder_group
H30A_1 H 0.093(4) 0.204(3) 0.334(3) 0.013(12) Uiso 1 1 d . . . . .
Cs1_1 Cs 0.98529(6) 0.250000 0.77420(5) 0.0677(3) Uani 1 2 d S T P . .
F4_1 F 0.8807(5) 0.250000 1.0160(6) 0.095(2) Uani 1 2 d S T P . .
F2_1 F 0.7011(6) 0.250000 0.2877(5) 0.090(2) Uani 1 2 d S T P . .
F6_1 F 0.8266(4) 0.5090(4) 0.7369(4) 0.123(2) Uani 1 1 d . . . . .
O1_1 O 0.6857(6) 0.250000 0.7088(6) 0.083(3) Uani 1 2 d S T P . .
H1_1 H 0.609(14) 0.250000 0.734(11) 0.125 Uiso 1 2 d S U P . .
N1_1 N 0.2740(4) 0.3449(3) 0.8706(3) 0.0242(10) Uani 1 1 d . . . . .
H1A_1 H 0.367012 0.332255 0.846382 0.029 Uiso 1 1 calc R U . . .
N2_1 N 0.2261(4) 0.3437(2) 0.6173(3) 0.0201(10) Uani 1 1 d . . . . .
H2_1 H 0.325155 0.330187 0.621885 0.024 Uiso 1 1 calc R U . . .
C1_1 C 0.2118(5) 0.4131(3) 0.8443(4) 0.0260(13) Uani 1 1 d . . . . .
C2_1 C 0.1266(6) 0.4322(4) 0.9232(4) 0.0389(15) Uani 1 1 d . . . . .
H2A_1 H 0.069669 0.475383 0.925699 0.047 Uiso 1 1 calc R U . . .
C3_1 C 0.1398(6) 0.3756(4) 0.9993(4) 0.0400(16) Uani 1 1 d . . . . .
H3_1 H 0.093368 0.374728 1.061489 0.048 Uiso 1 1 calc R U . . .
C4_1 C 0.2326(5) 0.3214(3) 0.9671(4) 0.0283(13) Uani 1 1 d . . . . .
C5_1 C 0.1448(5) 0.3220(3) 0.5322(4) 0.0231(12) Uani 1 1 d . . . . .
C6_1 C 0.0463(6) 0.3773(3) 0.5175(4) 0.0390(15) Uani 1 1 d . . . . .
H6_1 H -0.024550 0.376848 0.466884 0.047 Uiso 1 1 calc R U . . .
C7_1 C 0.0697(6) 0.4354(3) 0.5918(4) 0.0400(16) Uani 1 1 d . . . . .
H7_1 H 0.018069 0.480315 0.598144 0.048 Uiso 1 1 calc R U . . .
C8_1 C 0.1805(5) 0.4145(3) 0.6524(4) 0.0240(12) Uani 1 1 d . . . . .
C9_1 C 0.2465(5) 0.4559(3) 0.7452(4) 0.0266(13) Uani 1 1 d . . . . .
C10_1 C 0.4059(5) 0.4649(3) 0.7402(4) 0.0283(13) Uani 1 1 d . . . . .
C11_1 C 0.4784(6) 0.4592(4) 0.6500(5) 0.0450(16) Uani 1 1 d . . . . .
H11_1 H 0.431066 0.446143 0.588685 0.054 Uiso 1 1 calc R U . . .
C12_1 C 0.6205(7) 0.4726(4) 0.6492(6) 0.061(2) Uani 1 1 d . . . . .
H12_1 H 0.668653 0.467559 0.588103 0.073 Uiso 1 1 calc R U . . .
C13_1 C 0.6886(6) 0.4929(5) 0.7377(6) 0.063(2) Uani 1 1 d . . . . .
C14_1 C 0.6235(7) 0.4999(4) 0.8285(6) 0.061(2) Uani 1 1 d . . . . .
H14_1 H 0.672704 0.513535 0.888707 0.073 Uiso 1 1 calc R U . . .
C15_1 C 0.4812(6) 0.4861(4) 0.8295(5) 0.0479(17) Uani 1 1 d . . . . .
H15_1 H 0.434924 0.491028 0.891348 0.058 Uiso 1 1 calc R U . . .
C16_1 C 0.2922(8) 0.250000 1.0186(5) 0.031(2) Uani 1 2 d S T P . .
C17_1 C 0.4522(8) 0.250000 1.0177(6) 0.034(2) Uani 1 2 d S T P . .
C18_1 C 0.5290(6) 0.3178(4) 1.0183(5) 0.0512(18) Uani 1 1 d . . . . .
H18_1 H 0.482327 0.364586 1.019673 0.061 Uiso 1 1 calc R U . . .
C19_1 C 0.6733(7) 0.3175(5) 1.0170(6) 0.068(2) Uani 1 1 d . . . . .
H19_1 H 0.722687 0.363488 1.015434 0.081 Uiso 1 1 calc R U . . .
C20_1 C 0.7405(10) 0.250000 1.0180(8) 0.059(3) Uani 1 2 d S T P . .
C21_1 C 0.6855(11) 0.250000 0.6021(8) 0.090(4) Uani 1 2 d S T P . .
H21A_1 H 0.607581 0.279344 0.575789 0.134 Uiso 0.5 1 calc R U P . .
H21B_1 H 0.678340 0.198112 0.577233 0.134 Uiso 0.5 1 calc R U P . .
H21C_1 H 0.770441 0.272544 0.579113 0.134 Uiso 0.5 1 calc R U P . .
C22_1 C 0.1729(8) 0.250000 0.4705(5) 0.0264(18) Uani 1 2 d S T P . .
C23_1 C 0.3211(8) 0.250000 0.4276(5) 0.0247(18) Uani 1 2 d S T P . .
C24_1 C 0.3863(6) 0.3180(3) 0.4023(4) 0.0366(15) Uani 1 1 d . . . . .
H24_1 H 0.343957 0.364486 0.418151 0.044 Uiso 1 1 calc R U . . .
C25_1 C 0.5133(7) 0.3187(4) 0.3538(5) 0.0515(18) Uani 1 1 d . . . . .
H25_1 H 0.555599 0.364879 0.336359 0.062 Uiso 1 1 calc R U . . .
C26_1 C 0.5747(9) 0.250000 0.3322(7) 0.052(3) Uani 1 2 d S T P . .
C27_1 C 0.1845(6) 0.5376(3) 0.7496(5) 0.0413(15) Uani 1 1 d . . . . .
H27A_1 H 0.203224 0.564356 0.686625 0.062 Uiso 1 1 calc R U . . .
H27B_1 H 0.225997 0.564921 0.807189 0.062 Uiso 1 1 calc R U . . .
H27C_1 H 0.085637 0.534264 0.757905 0.062 Uiso 1 1 calc R U . . .
C29_1 C 0.2481(9) 0.250000 1.1332(6) 0.049(2) Uani 1 2 d S T P . .
H29A_1 H 0.303384 0.286669 1.171781 0.073 Uiso 0.5 1 calc R U P . .
H29B_1 H 0.262196 0.199691 1.162232 0.073 Uiso 0.5 1 calc R U P . .
H29C_1 H 0.151470 0.263640 1.136562 0.073 Uiso 0.5 1 calc R U P . .
C30_1 C 0.0697(9) 0.250000 0.3749(7) 0.033(2) Uani 1 2 d S T P . .
H30B_1 H -0.026(9) 0.250000 0.393(6) 0.049 Uiso 1 2 d S U P . .
F5_1 F 0.4087(4) 0.250000 0.7326(3) 0.0319(10) Uani 1 2 d S T P . .

loop_
_atom_site_aniso_label
_atom_site_aniso_U_11
_atom_site_aniso_U_22
_atom_site_aniso_U_33
_atom_site_aniso_U_23
_atom_site_aniso_U_13
_atom_site_aniso_U_12
Cs1_1 0.0305(3) 0.1157(7) 0.0565(4) 0.000 -0.0046(3) 0.000
F4_1 0.029(3) 0.124(6) 0.130(6) 0.000 -0.003(3) 0.000
F2_1 0.046(3) 0.137(6) 0.090(5) 0.000 0.034(3) 0.000
F6_1 0.040(2) 0.196(6) 0.133(5) -0.040(4) 0.023(3) -0.035(3)
O1_1 0.028(4) 0.157(8) 0.065(5) 0.000 0.002(3) 0.000
N1_1 0.020(2) 0.032(3) 0.021(2) -0.007(2) 0.0041(18) 0.000(2)
N2_1 0.019(2) 0.016(3) 0.025(2) 0.001(2) -0.0025(18) 0.0029(19)
C1_1 0.020(3) 0.028(4) 0.031(3) -0.013(3) 0.000(2) 0.000(3)
C2_1 0.037(3) 0.041(4) 0.039(4) -0.011(3) 0.008(3) 0.015(3)
C3_1 0.041(3) 0.055(4) 0.025(3) -0.009(3) 0.010(3) -0.003(3)
C4_1 0.024(3) 0.041(4) 0.021(3) -0.010(3) 0.002(2) -0.003(3)
C5_1 0.030(3) 0.023(3) 0.017(3) 0.003(2) 0.000(2) -0.001(3)
C6_1 0.044(4) 0.032(4) 0.040(3) -0.004(3) -0.020(3) 0.020(3)
C7_1 0.054(4) 0.029(4) 0.036(3) -0.004(3) -0.006(3) 0.026(3)
C8_1 0.031(3) 0.017(3) 0.025(3) 0.000(3) 0.003(2) 0.006(3)
C9_1 0.028(3) 0.023(3) 0.029(3) -0.008(3) 0.003(2) 0.000(3)
C10_1 0.025(3) 0.022(3) 0.038(3) -0.004(3) 0.003(2) -0.001(3)
C11_1 0.042(4) 0.047(4) 0.046(4) -0.015(3) 0.010(3) -0.008(3)
C12_1 0.054(4) 0.070(5) 0.060(5) -0.009(4) 0.026(4) -0.010(4)
C13_1 0.030(4) 0.085(6) 0.073(5) -0.016(4) 0.008(4) -0.016(4)
C14_1 0.038(4) 0.079(6) 0.066(5) -0.009(4) -0.009(3) -0.018(4)
C15_1 0.043(4) 0.062(5) 0.039(4) -0.014(3) 0.005(3) -0.015(3)
C16_1 0.035(4) 0.049(6) 0.011(4) 0.000 -0.001(3) 0.000
C17_1 0.026(4) 0.053(6) 0.024(4) 0.000 -0.006(3) 0.000
C18_1 0.036(4) 0.054(5) 0.062(4) -0.020(4) -0.012(3) 0.001(4)
C19_1 0.043(4) 0.075(6) 0.085(6) -0.014(5) -0.008(4) -0.015(4)
C20_1 0.029(5) 0.083(9) 0.066(7) 0.000 -0.009(5) 0.000
C21_1 0.052(7) 0.163(13) 0.053(8) 0.000 0.001(5) 0.000
C22_1 0.035(4) 0.029(5) 0.015(4) 0.000 -0.006(3) 0.000
C23_1 0.034(4) 0.019(5) 0.021(4) 0.000 -0.002(3) 0.000
C24_1 0.052(4) 0.026(4) 0.033(3) 0.001(3) 0.009(3) -0.002(3)
C25_1 0.053(4) 0.056(5) 0.046(4) 0.004(4) 0.014(3) -0.019(4)
C26_1 0.039(5) 0.082(9) 0.037(5) 0.000 0.010(4) 0.000
C27_1 0.041(3) 0.031(4) 0.052(4) -0.012(3) 0.003(3) 0.001(3)
C29_1 0.049(5) 0.082(7) 0.016(4) 0.000 -0.001(4) 0.000
C30_1 0.040(5) 0.031(6) 0.027(5) 0.000 -0.007(4) 0.000
F5_1 0.026(2) 0.039(3) 0.032(2) 0.000 0.0018(18) 0.000

loop_
_atom_type_symbol
_atom_type_description
_atom_type_scat_dispersion_real
_atom_type_scat_dispersion_imag
_atom_type_scat_source
C C 0.0033 0.0016 'International Tables Vol C Tables 4.2.6.8 and 6.1.1.4'
H H 0.0000 0.0000 'International Tables Vol C Tables 4.2.6.8 and 6.1.1.4'
Cs Cs -0.3680 2.1192 'International Tables Vol C Tables 4.2.6.8 and 6.1.1.4'
F F 0.0171 0.0103 'International Tables Vol C Tables 4.2.6.8 and 6.1.1.4'
N N 0.0061 0.0033 'International Tables Vol C Tables 4.2.6.8 and 6.1.1.4'
O O 0.0106 0.0060 'International Tables Vol C Tables 4.2.6.8 and 6.1.1.4'

loop_
_geom_angle_atom_site_label_1
_geom_angle_atom_site_label_2
_geom_angle_atom_site_label_3
_geom_angle
_geom_angle_site_symmetry_1
_geom_angle_site_symmetry_3
_geom_angle_publ_flag
F4_1 Cs1_1 N1_1 85.46(10) . 1_655 ?
F4_1 Cs1_1 N1_1 85.46(10) . 4_665 ?
F4_1 Cs1_1 N2_1 140.02(9) . 1_655 ?
F4_1 Cs1_1 N2_1 140.02(9) . 4_665 ?
F4_1 Cs1_1 C1_1 87.75(10) . 4_665 ?
F4_1 Cs1_1 C1_1 87.75(10) . 1_655 ?
F4_1 Cs1_1 C4_1 63.87(12) . 4_665 ?
F4_1 Cs1_1 C4_1 63.87(12) . 1_655 ?
F4_1 Cs1_1 C5_1 158.88(9) . 4_665 ?
F4_1 Cs1_1 C21_1 109.0(2) . . ?
F4_1 Cs1_1 H21C_1 122.1(4) . 4_565 ?
O1_1 Cs1_1 F4_1 87.20(18) . . ?
O1_1 Cs1_1 N1_1 150.24(8) . 4_665 ?
O1_1 Cs1_1 N1_1 150.24(8) . 1_655 ?
O1_1 Cs1_1 N2_1 118.83(14) . 1_655 ?
O1_1 Cs1_1 N2_1 118.83(14) . 4_665 ?
O1_1 Cs1_1 C1_1 129.14(8) . 4_665 ?
O1_1 Cs1_1 C1_1 129.14(8) . 1_655 ?
O1_1 Cs1_1 C4_1 143.80(14) . 1_655 ?
O1_1 Cs1_1 C4_1 143.80(15) . 4_665 ?
O1_1 Cs1_1 C5_1 100.27(16) . 4_665 ?
O1_1 Cs1_1 C21_1 21.8(2) . . ?
O1_1 Cs1_1 H21C_1 35.8(8) . 4_565 ?
N1_1 Cs1_1 N1_1 57.53(15) 1_655 4_665 ?
N1_1 Cs1_1 N2_1 83.95(9) 4_665 1_655 ?
N1_1 Cs1_1 N2_1 56.57(9) 4_665 4_665 ?
N1_1 Cs1_1 N2_1 83.95(9) 1_655 4_665 ?
N1_1 Cs1_1 N2_1 56.57(9) 1_655 1_655 ?
N1_1 Cs1_1 C1_1 79.35(12) 1_655 4_665 ?
N1_1 Cs1_1 C1_1 79.35(12) 4_665 1_655 ?
N1_1 Cs1_1 C1_1 21.84(10) 1_655 1_655 ?
N1_1 Cs1_1 C1_1 21.84(10) 4_665 4_665 ?
N1_1 Cs1_1 C4_1 53.59(11) 4_665 1_655 ?
N1_1 Cs1_1 C4_1 22.42(10) 1_655 1_655 ?
N1_1 Cs1_1 C4_1 53.59(11) 1_655 4_665 ?
N1_1 Cs1_1 C4_1 22.42(10) 4_665 4_665 ?
N1_1 Cs1_1 C5_1 78.27(10) 4_665 4_665 ?
N1_1 Cs1_1 C5_1 96.83(10) 1_655 4_665 ?
N1_1 Cs1_1 C21_1 148.34(10) 4_665 . ?
N1_1 Cs1_1 C21_1 148.34(10) 1_655 . ?
N1_1 Cs1_1 H21C_1 135.7(15) 4_665 4_565 ?
N1_1 Cs1_1 H21C_1 146.3(7) 1_655 4_565 ?
N2_1 Cs1_1 N2_1 55.17(13) 4_665 1_655 ?
N2_1 Cs1_1 C1_1 96.05(10) 1_655 4_665 ?
N2_1 Cs1_1 C1_1 52.42(10) 1_655 1_655 ?
N2_1 Cs1_1 C1_1 96.05(10) 4_665 1_655 ?
N2_1 Cs1_1 C1_1 52.42(10) 4_665 4_665 ?
N2_1 Cs1_1 C4_1 78.98(10) 1_655 1_655 ?
N2_1 Cs1_1 C4_1 78.98(10) 4_665 4_665 ?
N2_1 Cs1_1 C4_1 97.30(10) 1_655 4_665 ?
N2_1 Cs1_1 C4_1 97.30(10) 4_665 1_655 ?
N2_1 Cs1_1 C5_1 21.70(9) 4_665 4_665 ?
N2_1 Cs1_1 C5_1 51.76(10) 1_655 4_665 ?
N2_1 Cs1_1 C21_1 99.88(16) 1_655 . ?
N2_1 Cs1_1 C21_1 99.88(16) 4_665 . ?
N2_1 Cs1_1 H21C_1 91.2(3) 1_655 4_565 ?
N2_1 Cs1_1 H21C_1 84.8(11) 4_665 4_565 ?
C1_1 Cs1_1 C1_1 101.14(17) 1_655 4_665 ?
C1_1 Cs1_1 C5_1 72.16(11) 4_665 4_665 ?
C1_1 Cs1_1 C5_1 102.19(11) 1_655 4_665 ?
C1_1 Cs1_1 H21C_1 130.2(11) 1_655 4_565 ?
C1_1 Cs1_1 H21C_1 117.3(15) 4_665 4_565 ?
C4_1 Cs1_1 C1_1 73.88(12) 1_655 4_665 ?
C4_1 Cs1_1 C1_1 73.88(13) 4_665 1_655 ?
C4_1 Cs1_1 C1_1 36.04(12) 4_665 4_665 ?
C4_1 Cs1_1 C1_1 36.04(12) 1_655 1_655 ?
C4_1 Cs1_1 C4_1 40.20(18) 1_655 4_665 ?
C4_1 Cs1_1 C5_1 114.56(11) 1_655 4_665 ?
C4_1 Cs1_1 C5_1 100.68(11) 4_665 4_665 ?
C4_1 Cs1_1 H21C_1 152.6(15) 4_665 4_565 ?
C4_1 Cs1_1 H21C_1 166.2(12) 1_655 4_565 ?
C5_1 Cs1_1 H21C_1 64.8(10) 4_665 4_565 ?
C21_1 Cs1_1 C1_1 127.75(9) . 4_665 ?
C21_1 Cs1_1 C1_1 127.75(9) . 1_655 ?
C21_1 Cs1_1 C4_1 158.07(11) . 1_655 ?
C21_1 Cs1_1 C4_1 158.07(11) . 4_665 ?
C21_1 Cs1_1 C5_1 79.74(18) . 4_665 ?
C21_1 Cs1_1 H21C_1 15.1(11) . 4_565 ?
C20_1 F4_1 Cs1_1 110.4(6) . . ?
Cs1_1 O1_1 H1_1 140(10) . . ?
C21_1 O1_1 Cs1_1 104.9(6) . . ?
C21_1 O1_1 H1_1 115(10) . . ?
Cs1_1 N1_1 H1A_1 120.7 1_455 . ?
C1_1 N1_1 Cs1_1 89.1(3) . 1_455 ?
C1_1 N1_1 H1A_1 120.7 . . ?
C1_1 N1_1 C4_1 110.3(4) . . ?
C4_1 N1_1 Cs1_1 86.3(3) . 1_455 ?
C4_1 N1_1 H1A_1 120.7 . . ?
Cs1_1 N2_1 H2_1 120.5 1_455 . ?
C5_1 N2_1 Cs1_1 88.1(3) . 1_455 ?
C5_1 N2_1 H2_1 120.5 . . ?
C5_1 N2_1 C8_1 109.0(4) . . ?
C8_1 N2_1 Cs1_1 90.2(3) . 1_455 ?
C8_1 N2_1 H2_1 120.5 . . ?
N1_1 C1_1 Cs1_1 69.0(3) . 1_455 ?
N1_1 C1_1 C2_1 107.0(5) . . ?
N1_1 C1_1 C9_1 121.9(4) . . ?
C2_1 C1_1 Cs1_1 90.5(3) . 1_455 ?
C2_1 C1_1 C9_1 131.1(5) . . ?
C9_1 C1_1 Cs1_1 108.2(3) . 1_455 ?
C1_1 C2_1 H2A_1 126.0 . . ?
C1_1 C2_1 C3_1 108.1(5) . . ?
C3_1 C2_1 H2A_1 126.0 . . ?
Cs1_1 C3_1 H3_1 117.1 1_455 . ?
C2_1 C3_1 Cs1_1 81.0(3) . 1_455 ?
C2_1 C3_1 H3_1 125.8 . . ?
C4_1 C3_1 Cs1_1 67.9(3) . 1_455 ?
C4_1 C3_1 C2_1 108.5(5) . . ?
C4_1 C3_1 H3_1 125.8 . . ?
N1_1 C4_1 Cs1_1 71.3(3) . 1_455 ?
N1_1 C4_1 C16_1 121.7(5) . . ?
C3_1 C4_1 Cs1_1 91.5(3) . 1_455 ?
C3_1 C4_1 N1_1 106.1(5) . . ?
C3_1 C4_1 C16_1 132.2(5) . . ?
C16_1 C4_1 Cs1_1 104.8(3) . 1_455 ?
N2_1 C5_1 Cs1_1 70.2(2) . 1_455 ?
N2_1 C5_1 C22_1 122.7(5) . . ?
C6_1 C5_1 Cs1_1 93.1(3) . 1_455 ?
C6_1 C5_1 N2_1 107.1(4) . . ?
C6_1 C5_1 C22_1 130.2(5) . . ?
C22_1 C5_1 Cs1_1 104.3(3) . 1_455 ?
C5_1 C6_1 H6_1 125.8 . . ?
C5_1 C6_1 C7_1 108.4(5) . . ?
C7_1 C6_1 H6_1 125.8 . . ?
C6_1 C7_1 H7_1 126.0 . . ?
C8_1 C7_1 C6_1 108.0(5) . . ?
C8_1 C7_1 H7_1 126.0 . . ?
N2_1 C8_1 Cs1_1 68.3(2) . 1_455 ?
N2_1 C8_1 C9_1 123.3(4) . . ?
C7_1 C8_1 Cs1_1 93.1(4) . 1_455 ?
C7_1 C8_1 N2_1 107.4(5) . . ?
C7_1 C8_1 C9_1 129.2(5) . . ?
C9_1 C8_1 Cs1_1 103.3(3) . 1_455 ?
C1_1 C9_1 C10_1 109.0(4) . . ?
C1_1 C9_1 C27_1 108.9(4) . . ?
C8_1 C9_1 C1_1 109.5(4) . . ?
C8_1 C9_1 C10_1 114.0(4) . . ?
C8_1 C9_1 C27_1 108.2(4) . . ?
C10_1 C9_1 C27_1 107.0(4) . . ?
C11_1 C10_1 C9_1 123.6(5) . . ?
C11_1 C10_1 C15_1 117.2(5) . . ?
C15_1 C10_1 C9_1 119.0(5) . . ?
C10_1 C11_1 H11_1 119.5 . . ?
C10_1 C11_1 C12_1 121.0(6) . . ?
C12_1 C11_1 H11_1 119.5 . . ?
C11_1 C12_1 H12_1 120.3 . . ?
C13_1 C12_1 C11_1 119.4(6) . . ?
C13_1 C12_1 H12_1 120.3 . . ?
C12_1 C13_1 F6_1 119.8(7) . . ?
C12_1 C13_1 C14_1 122.4(6) . . ?
C14_1 C13_1 F6_1 117.8(7) . . ?
C13_1 C14_1 H14_1 120.9 . . ?
C13_1 C14_1 C15_1 118.3(6) . . ?
C15_1 C14_1 H14_1 120.9 . . ?
C10_1 C15_1 H15_1 119.1 . . ?
C14_1 C15_1 C10_1 121.7(6) . . ?
C14_1 C15_1 H15_1 119.1 . . ?
C4_1 C16_1 C4_1 110.2(6) . 4_565 ?
C4_1 C16_1 C17_1 111.2(4) . . ?
C4_1 C16_1 C17_1 111.2(4) 4_565 . ?
C4_1 C16_1 C29_1 108.1(4) 4_565 . ?
C4_1 C16_1 C29_1 108.1(4) . . ?
C17_1 C16_1 C29_1 107.9(6) . . ?
C18_1 C17_1 C16_1 122.0(4) . . ?
C18_1 C17_1 C16_1 122.0(4) 4_565 . ?
C18_1 C17_1 C18_1 115.9(7) 4_565 . ?
C17_1 C18_1 H18_1 119.1 . . ?
C19_1 C18_1 C17_1 121.9(7) . . ?
C19_1 C18_1 H18_1 119.1 . . ?
C18_1 C19_1 H19_1 120.5 . . ?
C20_1 C19_1 C18_1 118.9(8) . . ?
C20_1 C19_1 H19_1 120.5 . . ?
C19_1 C20_1 F4_1 118.7(5) . . ?
C19_1 C20_1 F4_1 118.7(5) 4_565 . ?
C19_1 C20_1 C19_1 122.5(9) 4_565 . ?
Cs1_1 C21_1 H21A_1 145(3) . 4_565 ?
Cs1_1 C21_1 H21A_1 145.4 . . ?
Cs1_1 C21_1 H21B_1 105(4) . 4_565 ?
Cs1_1 C21_1 H21B_1 104.9 . . ?
Cs1_1 C21_1 H21C_1 61.20(15) . 4_565 ?
Cs1_1 C21_1 H21C_1 61.2 . . ?
O1_1 C21_1 Cs1_1 53.3(5) . . ?
O1_1 C21_1 H21A_1 109.5(18) . 4_565 ?
O1_1 C21_1 H21A_1 109.5 . . ?
O1_1 C21_1 H21B_1 109.5(3) . 4_565 ?
O1_1 C21_1 H21B_1 109.5 . . ?
O1_1 C21_1 H21C_1 109.5(15) . 4_565 ?
O1_1 C21_1 H21C_1 109.5 . . ?
H21A_1 C21_1 H21A_1 64.2 . 4_565 ?
H21A_1 C21_1 H21B_1 109.5 . . ?
H21A_1 C21_1 H21B_1 48.2 . 4_565 ?
H21A_1 C21_1 H21B_1 109.5 4_565 4_565 ?
H21A_1 C21_1 H21C_1 140.1 . 4_565 ?
H21A_1 C21_1 H21C_1 109.5 . . ?
H21A_1 C21_1 H21C_1 109.5 4_565 4_565 ?
H21B_1 C21_1 H21A_1 48.2 . 4_565 ?
H21B_1 C21_1 H21B_1 140.1 . 4_565 ?
H21B_1 C21_1 H21C_1 109.5 . . ?
H21B_1 C21_1 H21C_1 109.5 4_565 4_565 ?
H21B_1 C21_1 H21C_1 64.2 . 4_565 ?
H21C_1 C21_1 H21A_1 140.1 . 4_565 ?
H21C_1 C21_1 H21B_1 64.2 . 4_565 ?
H21C_1 C21_1 H21C_1 48.2 . 4_565 ?
C5_1 C22_1 C5_1 111.7(6) . 4_565 ?
C5_1 C22_1 C23_1 111.7(4) 4_565 . ?
C5_1 C22_1 C23_1 111.7(4) . . ?
C5_1 C22_1 C30_1 107.4(4) . . ?
C5_1 C22_1 C30_1 107.4(4) 4_565 . ?
C23_1 C22_1 C30_1 106.7(6) . . ?
C24_1 C23_1 C22_1 120.9(4) . . ?
C24_1 C23_1 C22_1 120.9(4) 4_565 . ?
C24_1 C23_1 C24_1 117.7(7) 4_565 . ?
C23_1 C24_1 H24_1 119.2 . . ?
C23_1 C24_1 C25_1 121.6(6) . . ?
C25_1 C24_1 H24_1 119.2 . . ?
C24_1 C25_1 H25_1 120.8 . . ?
C26_1 C25_1 C24_1 118.3(6) . . ?
C26_1 C25_1 H25_1 120.8 . . ?
F2_1 C26_1 C25_1 118.9(4) . 4_565 ?
F2_1 C26_1 C25_1 118.9(4) . . ?
C25_1 C26_1 C25_1 122.3(8) . 4_565 ?
C9_1 C27_1 H27A_1 109.5 . . ?
C9_1 C27_1 H27B_1 109.5 . . ?
C9_1 C27_1 H27C_1 109.5 . . ?
H27A_1 C27_1 H27B_1 109.5 . . ?
H27A_1 C27_1 H27C_1 109.5 . . ?
H27B_1 C27_1 H27C_1 109.5 . . ?
C16_1 C29_1 H29A_1 109.5(16) . 4_565 ?
C16_1 C29_1 H29A_1 109.5 . . ?
C16_1 C29_1 H29B_1 109.5 . . ?
C16_1 C29_1 H29B_1 109.5(8) . 4_565 ?
C16_1 C29_1 H29C_1 109.5 . . ?
C16_1 C29_1 H29C_1 109.5(9) . 4_565 ?
H29A_1 C29_1 H29A_1 83.3 . 4_565 ?
H29A_1 C29_1 H29B_1 28.6 . 4_565 ?
H29A_1 C29_1 H29B_1 109.5 4_565 4_565 ?
H29A_1 C29_1 H29B_1 109.5 . . ?
H29A_1 C29_1 H29C_1 109.5 . . ?
H29A_1 C29_1 H29C_1 131.4 . 4_565 ?
H29A_1 C29_1 H29C_1 109.5 4_565 4_565 ?
H29B_1 C29_1 H29A_1 28.6 . 4_565 ?
H29B_1 C29_1 H29B_1 131.4 . 4_565 ?
H29B_1 C29_1 H29C_1 109.5 4_565 4_565 ?
H29B_1 C29_1 H29C_1 83.3 . 4_565 ?
H29B_1 C29_1 H29C_1 109.5 . . ?
H29C_1 C29_1 H29A_1 131.4 . 4_565 ?
H29C_1 C29_1 H29B_1 83.3 . 4_565 ?
H29C_1 C29_1 H29C_1 28.6 . 4_565 ?
H30A_1 C30_1 H30A_1 108(5) . 4_565 ?
H30A_1 C30_1 H30B_1 112(4) . . ?
C22_1 C30_1 H30A_1 106(3) . 4_565 ?
C22_1 C30_1 H30A_1 106(3) . . ?
C22_1 C30_1 H30B_1 113(5) . . ?
H30B_1 C30_1 H30A_1 112(4) . 4_565 ?

loop_
_geom_bond_atom_site_label_1
_geom_bond_atom_site_label_2
_geom_bond_distance
_geom_bond_site_symmetry_2
_geom_bond_publ_flag
Cs1_1 F4_1 3.310(7) . ?
Cs1_1 O1_1 2.975(6) . ?
Cs1_1 N1_1 3.430(4) 1_655 ?
Cs1_1 N1_1 3.430(4) 4_665 ?
Cs1_1 N2_1 3.519(4) 4_665 ?
Cs1_1 N2_1 3.519(4) 1_655 ?
Cs1_1 C1_1 3.672(5) 4_665 ?
Cs1_1 C1_1 3.672(5) 1_655 ?
Cs1_1 C4_1 3.614(5) 1_655 ?
Cs1_1 C4_1 3.614(5) 4_665 ?
Cs1_1 C5_1 3.738(5) 4_665 ?
Cs1_1 C21_1 3.587(11) . ?
Cs1_1 H21C_1 3.236(18) 4_565 ?
F4_1 C20_1 1.348(10) . ?
F2_1 C26_1 1.358(10) . ?
F6_1 C13_1 1.354(7) . ?
O1_1 H1_1 0.81(14) . ?
O1_1 C21_1 1.379(12) . ?
N1_1 H1A_1 0.9800 . ?
N1_1 C1_1 1.366(7) . ?
N1_1 C4_1 1.381(6) . ?
N2_1 H2_1 0.9800 . ?
N2_1 C5_1 1.383(6) . ?
N2_1 C8_1 1.388(6) . ?
C1_1 C2_1 1.368(7) . ?
C1_1 C9_1 1.527(7) . ?
C2_1 H2A_1 0.9300 . ?
C2_1 C3_1 1.396(8) . ?
C3_1 H3_1 0.9300 . ?
C3_1 C4_1 1.370(8) . ?
C4_1 C16_1 1.514(7) . ?
C5_1 C6_1 1.359(7) . ?
C5_1 C22_1 1.513(6) . ?
C6_1 H6_1 0.9300 . ?
C6_1 C7_1 1.409(8) . ?
C7_1 H7_1 0.9300 . ?
C7_1 C8_1 1.353(7) . ?
C8_1 C9_1 1.522(7) . ?
C9_1 C10_1 1.541(7) . ?
C9_1 C27_1 1.542(8) . ?
C10_1 C11_1 1.379(7) . ?
C10_1 C15_1 1.394(8) . ?
C11_1 H11_1 0.9300 . ?
C11_1 C12_1 1.385(8) . ?
C12_1 H12_1 0.9300 . ?
C12_1 C13_1 1.350(10) . ?
C13_1 C14_1 1.350(10) . ?
C14_1 H14_1 0.9300 . ?
C14_1 C15_1 1.388(8) . ?
C15_1 H15_1 0.9300 . ?
C16_1 C17_1 1.536(10) . ?
C16_1 C29_1 1.553(10) . ?
C17_1 C18_1 1.391(7) . ?
C17_1 C18_1 1.391(7) 4_565 ?
C18_1 H18_1 0.9300 . ?
C18_1 C19_1 1.386(9) . ?
C19_1 H19_1 0.9300 . ?
C19_1 C20_1 1.340(9) . ?
C21_1 H21A_1 0.96(8) 4_565 ?
C21_1 H21A_1 0.9600 . ?
C21_1 H21B_1 0.9600 . ?
C21_1 H21B_1 0.960(13) 4_565 ?
C21_1 H21C_1 0.9600 . ?
C21_1 H21C_1 0.96(7) 4_565 ?
C22_1 C23_1 1.542(10) . ?
C22_1 C30_1 1.561(10) . ?
C23_1 C24_1 1.382(7) 4_565 ?
C23_1 C24_1 1.382(7) . ?
C24_1 H24_1 0.9300 . ?
C24_1 C25_1 1.388(8) . ?
C25_1 H25_1 0.9300 . ?
C25_1 C26_1 1.365(8) . ?
C27_1 H27A_1 0.9600 . ?
C27_1 H27B_1 0.9600 . ?
C27_1 H27C_1 0.9600 . ?
C29_1 H29A_1 0.9600 . ?
C29_1 H29A_1 0.96(7) 4_565 ?
C29_1 H29B_1 0.96(4) 4_565 ?
C29_1 H29B_1 0.9600 . ?
C29_1 H29C_1 0.96(4) 4_565 ?
C29_1 H29C_1 0.9600 . ?
C30_1 H30A_1 0.98(4) . ?
C30_1 H30B_1 0.96(8) . ?

loop_
_geom_torsion_atom_site_label_1
_geom_torsion_atom_site_label_2
_geom_torsion_atom_site_label_3
_geom_torsion_atom_site_label_4
_geom_torsion
_geom_torsion_site_symmetry_1
_geom_torsion_site_symmetry_2
_geom_torsion_site_symmetry_3
_geom_torsion_site_symmetry_4
_geom_torsion_publ_flag
Cs1_1 F4_1 C20_1 C19_1 88.7(8) . . . 4_565 ?
Cs1_1 F4_1 C20_1 C19_1 -88.7(8) . . . . ?
Cs1_1 N1_1 C1_1 C2_1 83.8(4) 1_455 . . . ?
Cs1_1 N1_1 C1_1 C9_1 -98.9(4) 1_455 . . . ?
Cs1_1 N1_1 C4_1 C3_1 -86.0(4) 1_455 . . . ?
Cs1_1 N1_1 C4_1 C16_1 96.1(5) 1_455 . . . ?
Cs1_1 N2_1 C5_1 C6_1 87.1(4) 1_455 . . . ?
Cs1_1 N2_1 C5_1 C22_1 -94.7(5) 1_455 . . . ?
Cs1_1 N2_1 C8_1 C7_1 -86.3(4) 1_455 . . . ?
Cs1_1 N2_1 C8_1 C9_1 91.9(4) 1_455 . . . ?
Cs1_1 C1_1 C2_1 C3_1 69.5(4) 1_455 . . . ?
Cs1_1 C1_1 C9_1 C8_1 -2.3(4) 1_455 . . . ?
Cs1_1 C1_1 C9_1 C10_1 -127.6(3) 1_455 . . . ?
Cs1_1 C1_1 C9_1 C27_1 115.9(4) 1_455 . . . ?
Cs1_1 C3_1 C4_1 N1_1 70.9(3) 1_455 . . . ?
Cs1_1 C3_1 C4_1 C16_1 -111.5(6) 1_455 . . . ?
Cs1_1 C4_1 C16_1 C4_1 2.9(6) 1_455 . . 4_565 ?
Cs1_1 C4_1 C16_1 C17_1 126.8(4) 1_455 . . . ?
Cs1_1 C4_1 C16_1 C29_1 -114.9(4) 1_455 . . . ?
Cs1_1 C5_1 C6_1 C7_1 72.4(5) 1_455 . . . ?
Cs1_1 C5_1 C22_1 C5_1 -7.1(6) 1_455 . . 4_565 ?
Cs1_1 C5_1 C22_1 C23_1 -133.0(4) 1_455 . . . ?
Cs1_1 C5_1 C22_1 C30_1 110.4(5) 1_455 . . . ?
Cs1_1 C8_1 C9_1 C1_1 2.2(4) 1_455 . . . ?
Cs1_1 C8_1 C9_1 C10_1 124.6(4) 1_455 . . . ?
Cs1_1 C8_1 C9_1 C27_1 -116.5(4) 1_455 . . . ?
F6_1 C13_1 C14_1 C15_1 177.9(7) . . . . ?
N1_1 C1_1 C2_1 C3_1 1.3(6) . . . . ?
N1_1 C1_1 C9_1 C8_1 73.9(6) . . . . ?
N1_1 C1_1 C9_1 C10_1 -51.5(6) . . . . ?
N1_1 C1_1 C9_1 C27_1 -167.9(4) . . . . ?
N1_1 C4_1 C16_1 C4_1 -73.9(7) . . . 4_565 ?
N1_1 C4_1 C16_1 C17_1 49.9(7) . . . . ?
N1_1 C4_1 C16_1 C29_1 168.2(5) . . . . ?
N2_1 C5_1 C6_1 C7_1 2.2(6) . . . . ?
N2_1 C5_1 C22_1 C5_1 68.4(7) . . . 4_565 ?
N2_1 C5_1 C22_1 C23_1 -57.5(6) . . . . ?
N2_1 C5_1 C22_1 C30_1 -174.2(5) . . . . ?
N2_1 C8_1 C9_1 C1_1 -70.4(6) . . . . ?
N2_1 C8_1 C9_1 C10_1 52.0(6) . . . . ?
N2_1 C8_1 C9_1 C27_1 171.0(4) . . . . ?
C1_1 N1_1 C4_1 Cs1_1 87.7(3) . . . 1_455 ?
C1_1 N1_1 C4_1 C3_1 1.7(6) . . . . ?
C1_1 N1_1 C4_1 C16_1 -176.2(5) . . . . ?
C1_1 C2_1 C3_1 Cs1_1 -63.3(4) . . . 1_455 ?
C1_1 C2_1 C3_1 C4_1 -0.3(7) . . . . ?
C1_1 C9_1 C10_1 C11_1 142.2(5) . . . . ?
C1_1 C9_1 C10_1 C15_1 -43.2(7) . . . . ?
C2_1 C1_1 C9_1 C8_1 -109.6(6) . . . . ?
C2_1 C1_1 C9_1 C10_1 125.0(6) . . . . ?
C2_1 C1_1 C9_1 C27_1 8.6(7) . . . . ?
C2_1 C3_1 C4_1 Cs1_1 -71.7(4) . . . 1_455 ?
C2_1 C3_1 C4_1 N1_1 -0.8(6) . . . . ?
C2_1 C3_1 C4_1 C16_1 176.7(6) . . . . ?
C3_1 C4_1 C16_1 C4_1 108.9(6) . . . 4_565 ?
C3_1 C4_1 C16_1 C17_1 -127.3(7) . . . . ?
C3_1 C4_1 C16_1 C29_1 -9.0(9) . . . . ?
C4_1 N1_1 C1_1 Cs1_1 -85.7(3) . . . 1_455 ?
C4_1 N1_1 C1_1 C2_1 -1.9(6) . . . . ?
C4_1 N1_1 C1_1 C9_1 175.4(4) . . . . ?
C4_1 C16_1 C17_1 C18_1 -29.0(9) 4_565 . . 4_565 ?
C4_1 C16_1 C17_1 C18_1 -152.3(6) . . . 4_565 ?
C4_1 C16_1 C17_1 C18_1 152.3(6) 4_565 . . . ?
C4_1 C16_1 C17_1 C18_1 29.0(9) . . . . ?
C5_1 N2_1 C8_1 Cs1_1 88.1(3) . . . 1_455 ?
C5_1 N2_1 C8_1 C7_1 1.8(6) . . . . ?
C5_1 N2_1 C8_1 C9_1 -180.0(4) . . . . ?
C5_1 C6_1 C7_1 C8_1 -1.1(7) . . . . ?
C5_1 C22_1 C23_1 C24_1 -30.8(8) . . . . ?
C5_1 C22_1 C23_1 C24_1 -156.7(5) 4_565 . . . ?
C5_1 C22_1 C23_1 C24_1 30.8(8) 4_565 . . 4_565 ?
C5_1 C22_1 C23_1 C24_1 156.7(5) . . . 4_565 ?
C6_1 C5_1 C22_1 C5_1 -113.9(6) . . . 4_565 ?
C6_1 C5_1 C22_1 C23_1 120.2(7) . . . . ?
C6_1 C5_1 C22_1 C30_1 3.6(8) . . . . ?
C6_1 C7_1 C8_1 Cs1_1 -68.6(4) . . . 1_455 ?
C6_1 C7_1 C8_1 N2_1 -0.5(6) . . . . ?
C6_1 C7_1 C8_1 C9_1 -178.5(5) . . . . ?
C7_1 C8_1 C9_1 C1_1 107.4(6) . . . . ?
C7_1 C8_1 C9_1 C10_1 -130.2(6) . . . . ?
C7_1 C8_1 C9_1 C27_1 -11.2(7) . . . . ?
C8_1 N2_1 C5_1 Cs1_1 -89.6(3) . . . 1_455 ?
C8_1 N2_1 C5_1 C6_1 -2.5(5) . . . . ?
C8_1 N2_1 C5_1 C22_1 175.7(4) . . . . ?
C8_1 C9_1 C10_1 C11_1 19.4(7) . . . . ?
C8_1 C9_1 C10_1 C15_1 -165.9(5) . . . . ?
C9_1 C1_1 C2_1 C3_1 -175.6(5) . . . . ?
C9_1 C10_1 C11_1 C12_1 175.9(6) . . . . ?
C9_1 C10_1 C15_1 C14_1 -175.8(6) . . . . ?
C10_1 C11_1 C12_1 C13_1 -1.3(11) . . . . ?
C11_1 C10_1 C15_1 C14_1 -0.8(10) . . . . ?
C11_1 C12_1 C13_1 F6_1 -177.5(7) . . . . ?
C11_1 C12_1 C13_1 C14_1 0.9(12) . . . . ?
C12_1 C13_1 C14_1 C15_1 -0.6(12) . . . . ?
C13_1 C14_1 C15_1 C10_1 0.5(11) . . . . ?
C15_1 C10_1 C11_1 C12_1 1.2(9) . . . . ?
C16_1 C17_1 C18_1 C19_1 -179.7(7) . . . . ?
C17_1 C18_1 C19_1 C20_1 -1.9(12) . . . . ?
C18_1 C17_1 C18_1 C19_1 1.6(12) 4_565 . . . ?
C18_1 C19_1 C20_1 F4_1 179.5(8) . . . . ?
C18_1 C19_1 C20_1 C19_1 2.1(16) . . . 4_565 ?
C22_1 C5_1 C6_1 C7_1 -175.8(5) . . . . ?
C22_1 C23_1 C24_1 C25_1 -173.2(6) . . . . ?
C23_1 C24_1 C25_1 C26_1 -0.8(10) . . . . ?
C24_1 C23_1 C24_1 C25_1 -0.4(11) 4_565 . . . ?
C24_1 C25_1 C26_1 F2_1 -177.9(7) . . . . ?
C24_1 C25_1 C26_1 C25_1 2.1(13) . . . 4_565 ?
C27_1 C9_1 C10_1 C11_1 -100.2(6) . . . . ?
C27_1 C9_1 C10_1 C15_1 74.5(6) . . . . ?
C29_1 C16_1 C17_1 C18_1 -89.3(6) . . . . ?
C29_1 C16_1 C17_1 C18_1 89.3(6) . . . 4_565 ?
C30_1 C22_1 C23_1 C24_1 86.3(6) . . . . ?
C30_1 C22_1 C23_1 C24_1 -86.3(6) . . . 4_565 ?
